data_1557498
loop_
_publ_author_name
'Ptak, Maciej'
'Svane, Katrine L.'
'Collings, Ines E.'
'Paraguassu, Waldeci'

_publ_section_title
;
 Effect of Alkali and Trivalent Metal Ions on the High-Pressure Phase
 Transition of [C2H5NH3]MI0.5MIII0.5(HCOO)3 (MI = Na, K and MIII = Cr, Al)
 Heterometallic Perovskites
;
_journal_name_full 'The Journal of Physical Chemistry C'
_journal_paper_doi 10.1021/acs.jpcc.0c00372
_journal_year 2020
_chemical_formula_moiety 'C6 H6 Cr K O12, 2(C2 H8 N)'
_chemical_formula_sum 'C10 H22 Cr K N2 O12'
_chemical_formula_weight 453.39
_space_group_crystal_system monoclinic
_space_group_IT_number 14
_space_group_name_Hall '-P 2yn'
_space_group_name_H-M_alt 'P 1 21/n 1'
_atom_sites_solution_hydrogens geom
_audit_creation_method SHELXL-2016/6
_cell_angle_alpha 90
_cell_angle_beta 94.507(17)
_cell_angle_gamma 90
_cell_formula_units_Z 2
_cell_length_a 8.2348(7)
_cell_length_b 8.2099(9)
_cell_length_c 12.359(8)
_cell_measurement_reflns_used 375
_cell_measurement_temperature 293(2)
_cell_measurement_theta_max 15.0160
_cell_measurement_theta_min 1.7840
_cell_volume 833.0(6)
_computing_cell_refinement 'CrysAlisPro (Agilent Technologies, 2013)'
_computing_data_reduction 'CrysAlisPro (Agilent Technologies, 2013)'
_computing_molecular_graphics 'SHELXLE-2011 (Huebschle, 2011)'
_computing_structure_refinement 'SHELXL-2016/6 (Sheldrick, 2016)'
_computing_structure_solution 'SHELXT 2014/5 (Sheldrick, 2014)'
_diffrn_ambient_pressure '2.69 GPa'
_diffrn_ambient_temperature 293(2)
_diffrn_detector_area_resol_mean 7
_diffrn_measured_fraction_theta_full 0.441
_diffrn_measured_fraction_theta_max 0.403
_diffrn_measurement_device_type 'ID15B beamline, ESRF'
_diffrn_measurement_method 'omega scans'
_diffrn_radiation_type synchrotron
_diffrn_radiation_wavelength 0.41115
_diffrn_reflns_av_R_equivalents 0.0318
_diffrn_reflns_av_unetI/netI 0.0448
_diffrn_reflns_Laue_measured_fraction_full 0.441
_diffrn_reflns_Laue_measured_fraction_max 0.403
_diffrn_reflns_limit_h_max 10
_diffrn_reflns_limit_h_min -10
_diffrn_reflns_limit_k_max 10
_diffrn_reflns_limit_k_min -11
_diffrn_reflns_limit_l_max 7
_diffrn_reflns_limit_l_min -9
_diffrn_reflns_number 2461
_diffrn_reflns_point_group_measured_fraction_full 0.441
_diffrn_reflns_point_group_measured_fraction_max 0.403
_diffrn_reflns_theta_full 14.282
_diffrn_reflns_theta_max 17.071
_diffrn_reflns_theta_min 1.786
_diffrn_source synchrotron
_exptl_absorpt_coefficient_mu 0.231
_exptl_absorpt_correction_T_max 1.00000
_exptl_absorpt_correction_T_min 0.30802
_exptl_absorpt_correction_type multi-scan
_exptl_absorpt_process_details
;
CrysAlisPro 1.171.39.46 (Rigaku Oxford Diffraction, 2018)
Empirical absorption correction using spherical harmonics,
 implemented in SCALE3 ABSPACK scaling algorithm.
;
_exptl_crystal_colour 'dark blue'
_exptl_crystal_density_diffrn 1.808
_exptl_crystal_description block
_exptl_crystal_F_000 470
_exptl_crystal_size_max 0.050
_exptl_crystal_size_mid 0.030
_exptl_crystal_size_min 0.020
_refine_diff_density_max 0.451
_refine_diff_density_min -0.548
_refine_diff_density_rms 0.092
_refine_ls_extinction_method none
_refine_ls_goodness_of_fit_ref 1.883
_refine_ls_hydrogen_treatment constr
_refine_ls_matrix_type full
_refine_ls_number_parameters 63
_refine_ls_number_reflns 1025
_refine_ls_number_restraints 0
_refine_ls_restrained_S_all 1.883
_refine_ls_R_factor_all 0.1457
_refine_ls_R_factor_gt 0.1047
_refine_ls_shift/su_max 0.000
_refine_ls_shift/su_mean 0.000
_refine_ls_structure_factor_coef Fsqd
_refine_ls_weighting_details 'w=1/[\s^2^(Fo^2^)+(0.1000P)^2^] where P=(Fo^2^+2Fc^2^)/3'
_refine_ls_weighting_scheme calc
_refine_ls_wR_factor_gt 0.2983
_refine_ls_wR_factor_ref 0.3379
_reflns_Friedel_coverage 0.000
_reflns_number_gt 630
_reflns_number_total 1025
_reflns_threshold_expression 'I > 2\s(I)'
_cod_data_source_file jp0c00372_si_002.cif
_cod_data_source_block EtaKCrF_c4_p08
_cod_original_cell_volume 832.9(5)
_cod_original_sg_symbol_H-M 'P 21/n'
_cod_database_code 1557498
_shelx_shelxl_version_number 2016/6
_shelx_space_group_comment
;
The symmetry employed for this shelxl refinement is uniquely defined
by the following loop, which should always be used as a source of
symmetry information in preference to the above space-group names.
They are only intended as comments.
;

loop_
_space_group_symop_operation_xyz
'x, y, z'
'-x+1/2, y+1/2, -z+1/2'
'-x, -y, -z'
'x-1/2, -y-1/2, z-1/2'

loop_
_atom_site_label
_atom_site_type_symbol
_atom_site_fract_x
_atom_site_fract_y
_atom_site_fract_z
_atom_site_U_iso_or_equiv
_atom_site_adp_type
_atom_site_occupancy
_atom_site_site_symmetry_order
_atom_site_calc_flag
_atom_site_refinement_flags_posn
_atom_site_refinement_flags_adp
_atom_site_refinement_flags_occupancy
_atom_site_disorder_assembly
_atom_site_disorder_group
Cr1 Cr 0.500000 0.500000 0.500000 0.061(2) Uani 1 2 d S . P . .
K1 K 0.500000 0.500000 1.000000 0.070(3) Uani 1 2 d S . P . .
C1 C 0.7992(10) 0.3264(10) 0.4683(17) 0.059(2) Uiso 1 1 d . . . . .
H1 H 0.765245 0.259387 0.522839 0.071 Uiso 1 1 calc R U . . .
C2 C 0.3398(11) 0.1886(11) 0.5132(16) 0.061(2) Uiso 1 1 d . . . . .
H2 H 0.268467 0.227423 0.457029 0.073 Uiso 1 1 calc R U . . .
C3 C 0.5827(12) 0.4846(11) 0.729(2) 0.065(3) Uiso 1 1 d . . . . .
H3 H 0.489283 0.420530 0.725354 0.078 Uiso 1 1 calc R U . . .
O1 O 0.7020(6) 0.4397(7) 0.4327(10) 0.0599(17) Uiso 1 1 d . . . . .
O2 O 0.9309(7) 0.3004(7) 0.4365(11) 0.0652(18) Uiso 1 1 d . . . . .
O3 O 0.4624(6) 0.2744(7) 0.5441(9) 0.0541(15) Uiso 1 1 d . . . . .
O4 O 0.3104(7) 0.0548(9) 0.5545(12) 0.0712(19) Uiso 1 1 d . . . . .
O5 O 0.6261(7) 0.5326(7) 0.6414(12) 0.0589(16) Uiso 1 1 d . . . . .
O6 O 0.6520(9) 0.5130(8) 0.8247(14) 0.074(2) Uiso 1 1 d . . . . .
N1 N 0.9741(9) 0.5535(10) 0.7528(14) 0.063(2) Uiso 1 1 d . . . . .
H1A H 0.997364 0.597094 0.689907 0.094 Uiso 1 1 calc R U . . .
H1B H 1.043922 0.590672 0.805724 0.094 Uiso 1 1 calc R U . . .
H1C H 0.873153 0.580661 0.766486 0.094 Uiso 1 1 calc R U . . .
C4 C 0.9876(10) 0.3714(12) 0.7465(16) 0.067(3) Uiso 1 1 d . . . . .
H4A H 0.955794 0.325475 0.813999 0.081 Uiso 1 1 calc R U . . .
H4B H 0.910560 0.332820 0.688776 0.081 Uiso 1 1 calc R U . . .
C5 C 1.1394(11) 0.3128(14) 0.7282(19) 0.078(3) Uiso 1 1 d . . . . .
H5A H 1.145816 0.295786 0.651855 0.117 Uiso 1 1 calc R U . . .
H5B H 1.157755 0.211536 0.766037 0.117 Uiso 1 1 calc R U . . .
H5C H 1.220747 0.390334 0.754105 0.117 Uiso 1 1 calc R U . . .

loop_
_atom_site_aniso_label
_atom_site_aniso_U_11
_atom_site_aniso_U_22
_atom_site_aniso_U_33
_atom_site_aniso_U_23
_atom_site_aniso_U_13
_atom_site_aniso_U_12
Cr1 0.0368(10) 0.0467(10) 0.099(6) 0.0034(11) 0.0030(13) 0.0016(5)
K1 0.0438(13) 0.0585(16) 0.109(10) -0.0080(17) 0.0148(19) -0.0039(8)

loop_
_atom_type_symbol
_atom_type_description
_atom_type_scat_dispersion_real
_atom_type_scat_dispersion_imag
_atom_type_scat_source
C C -0.0001 0.0005 'International Tables Vol C Tables 4.2.6.8 and 6.1.1.4'
H H 0.0000 0.0000 'International Tables Vol C Tables 4.2.6.8 and 6.1.1.4'
N N 0.0006 0.0010 'International Tables Vol C Tables 4.2.6.8 and 6.1.1.4'
O O 0.0018 0.0018 'International Tables Vol C Tables 4.2.6.8 and 6.1.1.4'
K K 0.0805 0.0845 'International Tables Vol C Tables 4.2.6.8 and 6.1.1.4'
Cr Cr 0.1612 0.2219 'International Tables Vol C Tables 4.2.6.8 and 6.1.1.4'

loop_
_geom_angle_atom_site_label_1
_geom_angle_atom_site_label_2
_geom_angle_atom_site_label_3
_geom_angle
_geom_angle_site_symmetry_1
_geom_angle_site_symmetry_3
_geom_angle_publ_flag
O3 Cr1 O3 180.00(10) . 3_666 ?
O3 Cr1 O5 92.0(3) . 3_666 ?
O3 Cr1 O5 88.0(3) 3_666 3_666 ?
O3 Cr1 O5 88.0(3) . . ?
O3 Cr1 O5 92.0(3) 3_666 . ?
O5 Cr1 O5 180.0 3_666 . ?
O3 Cr1 O1 92.1(3) . . ?
O3 Cr1 O1 87.9(3) 3_666 . ?
O5 Cr1 O1 89.7(4) 3_666 . ?
O5 Cr1 O1 90.3(4) . . ?
O3 Cr1 O1 87.9(3) . 3_666 ?
O3 Cr1 O1 92.1(3) 3_666 3_666 ?
O5 Cr1 O1 90.3(4) 3_666 3_666 ?
O5 Cr1 O1 89.7(4) . 3_666 ?
O1 Cr1 O1 180.0 . 3_666 ?
O6 K1 O6 180.0 3_667 . ?
O6 K1 O4 107.6(4) 3_667 4_666 ?
O6 K1 O4 72.4(4) . 4_666 ?
O6 K1 O4 72.4(4) 3_667 2_556 ?
O6 K1 O4 107.6(4) . 2_556 ?
O4 K1 O4 180.0 4_666 2_556 ?
O6 K1 O2 95.9(3) 3_667 4_566 ?
O6 K1 O2 84.1(3) . 4_566 ?
O4 K1 O2 95.7(2) 4_666 4_566 ?
O4 K1 O2 84.3(2) 2_556 4_566 ?
O6 K1 O2 84.1(3) 3_667 2_656 ?
O6 K1 O2 95.9(3) . 2_656 ?
O4 K1 O2 84.3(2) 4_666 2_656 ?
O4 K1 O2 95.7(2) 2_556 2_656 ?
O2 K1 O2 180.0 4_566 2_656 ?
O6 K1 C1 102.4(4) 3_667 2_656 ?
O6 K1 C1 77.6(4) . 2_656 ?
O4 K1 C1 68.0(2) 4_666 2_656 ?
O4 K1 C1 112.0(2) 2_556 2_656 ?
O2 K1 C1 158.4(4) 4_566 2_656 ?
O2 K1 C1 21.6(3) 2_656 2_656 ?
O6 K1 C1 77.6(4) 3_667 4_566 ?
O6 K1 C1 102.4(4) . 4_566 ?
O4 K1 C1 112.0(2) 4_666 4_566 ?
O4 K1 C1 68.0(2) 2_556 4_566 ?
O2 K1 C1 21.6(4) 4_566 4_566 ?
O2 K1 C1 158.4(4) 2_656 4_566 ?
C1 K1 C1 180.0 2_656 4_566 ?
O6 K1 C2 114.6(4) 3_667 4_666 ?
O6 K1 C2 65.4(4) . 4_666 ?
O4 K1 C2 22.1(3) 4_666 4_666 ?
O4 K1 C2 157.9(3) 2_556 4_666 ?
O2 K1 C2 74.3(2) 4_566 4_666 ?
O2 K1 C2 105.7(2) 2_656 4_666 ?
C1 K1 C2 87.5(2) 2_656 4_666 ?
C1 K1 C2 92.5(2) 4_566 4_666 ?
O6 K1 C2 65.4(4) 3_667 2_556 ?
O6 K1 C2 114.6(4) . 2_556 ?
O4 K1 C2 157.9(3) 4_666 2_556 ?
O4 K1 C2 22.1(3) 2_556 2_556 ?
O2 K1 C2 105.7(2) 4_566 2_556 ?
O2 K1 C2 74.3(2) 2_656 2_556 ?
C1 K1 C2 92.5(2) 2_656 2_556 ?
C1 K1 C2 87.5(2) 4_566 2_556 ?
C2 K1 C2 180.0 4_666 2_556 ?
O6 K1 C3 161.8(2) 3_667 . ?
O6 K1 C3 18.2(2) . . ?
O4 K1 C3 88.9(4) 4_666 . ?
O4 K1 C3 91.1(4) 2_556 . ?
O2 K1 C3 74.5(3) 4_566 . ?
O2 K1 C3 105.5(3) 2_656 . ?
C1 K1 C3 90.6(4) 2_656 . ?
C1 K1 C3 89.4(4) 4_566 . ?
C2 K1 C3 78.1(4) 4_666 . ?
C2 K1 C3 101.9(4) 2_556 . ?
O6 K1 C3 18.2(2) 3_667 3_667 ?
O6 K1 C3 161.8(2) . 3_667 ?
O4 K1 C3 91.1(4) 4_666 3_667 ?
O4 K1 C3 88.9(4) 2_556 3_667 ?
O2 K1 C3 105.5(3) 4_566 3_667 ?
O2 K1 C3 74.5(3) 2_656 3_667 ?
C1 K1 C3 89.4(4) 2_656 3_667 ?
C1 K1 C3 90.6(4) 4_566 3_667 ?
C2 K1 C3 101.9(4) 4_666 3_667 ?
C2 K1 C3 78.1(4) 2_556 3_667 ?
C3 K1 C3 180.0 . 3_667 ?
O2 C1 O1 124.9(15) . . ?
O2 C1 K1 54.0(5) . 2_646 ?
O1 C1 K1 164.8(10) . 2_646 ?
O2 C1 H1 117.6 . . ?
O1 C1 H1 117.6 . . ?
K1 C1 H1 65.9 2_646 . ?
O4 C2 O3 123.0(12) . . ?
O4 C2 K1 52.7(4) . 2_546 ?
O3 C2 K1 164.0(13) . 2_546 ?
O4 C2 H2 118.5 . . ?
O3 C2 H2 118.5 . . ?
K1 C2 H2 68.2 2_546 . ?
O5 C3 O6 127.5(11) . . ?
O5 C3 K1 158.2(10) . . ?
O6 C3 K1 38.3(9) . . ?
O5 C3 H3 116.3 . . ?
O6 C3 H3 116.3 . . ?
K1 C3 H3 80.6 . . ?
C1 O1 Cr1 124.0(11) . . ?
C1 O2 K1 104.4(7) . 2_646 ?
C2 O3 Cr1 125.5(7) . . ?
C2 O4 K1 105.2(5) . 2_546 ?
C3 O5 Cr1 124.2(8) . . ?
C3 O6 K1 123.5(9) . . ?
C4 N1 H1A 109.5 . . ?
C4 N1 H1B 109.5 . . ?
H1A N1 H1B 109.5 . . ?
C4 N1 H1C 109.5 . . ?
H1A N1 H1C 109.5 . . ?
H1B N1 H1C 109.5 . . ?
C5 C4 N1 115.4(9) . . ?
C5 C4 H4A 108.4 . . ?
N1 C4 H4A 108.4 . . ?
C5 C4 H4B 108.4 . . ?
N1 C4 H4B 108.4 . . ?
H4A C4 H4B 107.5 . . ?
C4 C5 H5A 109.5 . . ?
C4 C5 H5B 109.5 . . ?
H5A C5 H5B 109.5 . . ?
C4 C5 H5C 109.5 . . ?
H5A C5 H5C 109.5 . . ?
H5B C5 H5C 109.5 . . ?

loop_
_geom_bond_atom_site_label_1
_geom_bond_atom_site_label_2
_geom_bond_distance
_geom_bond_site_symmetry_2
_geom_bond_publ_flag
Cr1 O3 1.962(6) . ?
Cr1 O3 1.962(6) 3_666 ?
Cr1 O5 1.980(12) 3_666 ?
Cr1 O5 1.980(12) . ?
Cr1 O1 1.980(9) . ?
Cr1 O1 1.980(9) 3_666 ?
K1 O6 2.588(17) 3_667 ?
K1 O6 2.588(17) . ?
K1 O4 2.630(6) 4_666 ?
K1 O4 2.630(6) 2_556 ?
K1 O2 2.637(7) 4_566 ?
K1 O2 2.637(7) 2_656 ?
K1 C1 3.157(8) 2_656 ?
K1 C1 3.157(8) 4_566 ?
K1 C2 3.191(9) 4_666 ?
K1 C2 3.191(9) 2_556 ?
K1 C3 3.48(3) . ?
K1 C3 3.48(3) 3_667 ?
C1 O2 1.202(16) . ?
C1 O1 1.282(11) . ?
C1 H1 0.9300 . ?
C2 O4 1.243(14) . ?
C2 O3 1.265(10) . ?
C2 H2 0.9300 . ?
C3 O5 1.23(3) . ?
C3 O6 1.30(3) . ?
C3 H3 0.9300 . ?
N1 C4 1.502(11) . ?
N1 H1A 0.8900 . ?
N1 H1B 0.8900 . ?
N1 H1C 0.8900 . ?
C4 C5 1.374(16) . ?
C4 H4A 0.9700 . ?
C4 H4B 0.9700 . ?
C5 H5A 0.9600 . ?
C5 H5B 0.9600 . ?
C5 H5C 0.9600 . ?
